data_1564408
loop_
_publ_author_name
'Zheng, Wei'
'Gao, Yan'
'Chen, NianNian'
'Wu, Bing'
'Jia, Dingxian'
'Zhao, Shengxian'

_publ_section_title
;
 Syntheses, crystal structures, and optical properties of polymeric
 iodoargentates containing transition metal-complexes with aromatic
 ligands
;
_journal_name_full 'Inorganica Chimica Acta'
_journal_page_first 119762
_journal_paper_doi 10.1016/j.ica.2020.119762
_journal_volume 510
_journal_year 2020
_chemical_formula_moiety 'C26 H30 Ag5 I7 Mn N6 O2'
_chemical_formula_sum 'C26 H30 Ag5 I7 Mn N6 O2'
_chemical_formula_weight 1941.15
_space_group_crystal_system orthorhombic
_space_group_IT_number 19
_space_group_name_Hall 'P 2ac 2ab'
_space_group_name_H-M_alt 'P 21 21 21'
_atom_sites_solution_hydrogens geom
_audit_creation_method SHELXL-2014/7
_cell_angle_alpha 90
_cell_angle_beta 90
_cell_angle_gamma 90
_cell_formula_units_Z 4
_cell_length_a 13.5654(13)
_cell_length_b 14.1363(12)
_cell_length_c 23.6271(19)
_cell_measurement_reflns_used 7419
_cell_measurement_temperature 296(2)
_cell_measurement_theta_max 25.50
_cell_measurement_theta_min 3.0
_cell_volume 4530.8(7)
_computing_structure_refinement 'SHELXL-2014/7 (Sheldrick, 2014)'
_diffrn_ambient_temperature 296(2)
_diffrn_detector_area_resol_mean 14.63
_diffrn_measured_fraction_theta_full 0.995
_diffrn_measured_fraction_theta_max 0.995
_diffrn_measurement_device_type 'Rigaku Saturn'
_diffrn_measurement_method \w
_diffrn_radiation_type MoK\a
_diffrn_radiation_wavelength 0.71075
_diffrn_reflns_av_R_equivalents 0.0364
_diffrn_reflns_av_unetI/netI 0.0496
_diffrn_reflns_Laue_measured_fraction_full 0.995
_diffrn_reflns_Laue_measured_fraction_max 0.995
_diffrn_reflns_limit_h_max 16
_diffrn_reflns_limit_h_min -13
_diffrn_reflns_limit_k_max 17
_diffrn_reflns_limit_k_min -15
_diffrn_reflns_limit_l_max 24
_diffrn_reflns_limit_l_min -28
_diffrn_reflns_number 18007
_diffrn_reflns_point_group_measured_fraction_full 0.997
_diffrn_reflns_point_group_measured_fraction_max 0.997
_diffrn_reflns_theta_full 25.242
_diffrn_reflns_theta_max 25.350
_diffrn_reflns_theta_min 3.008
_exptl_absorpt_coefficient_mu 7.189
_exptl_absorpt_correction_T_max 0.3577
_exptl_absorpt_correction_T_min 0.2773
_exptl_absorpt_correction_type multi-scan
_exptl_absorpt_process_details 'Jacobson, R. (1998) Private communication'
_exptl_crystal_colour yellow
_exptl_crystal_density_diffrn 2.846
_exptl_crystal_description prism
_exptl_crystal_F_000 3500
_exptl_crystal_size_max 0.240
_exptl_crystal_size_mid 0.200
_exptl_crystal_size_min 0.180
_refine_diff_density_max 0.771
_refine_diff_density_min -0.693
_refine_diff_density_rms 0.115
_refine_ls_abs_structure_details
;
 Refined as an inversion twin.
;
_refine_ls_abs_structure_Flack 0.29(4)
_refine_ls_extinction_coef .
_refine_ls_extinction_method none
_refine_ls_goodness_of_fit_ref 1.015
_refine_ls_hydrogen_treatment constr
_refine_ls_matrix_type full
_refine_ls_number_parameters 397
_refine_ls_number_reflns 8150
_refine_ls_number_restraints 19
_refine_ls_restrained_S_all 1.018
_refine_ls_R_factor_all 0.0435
_refine_ls_R_factor_gt 0.0380
_refine_ls_shift/su_max 0.001
_refine_ls_shift/su_mean 0.000
_refine_ls_structure_factor_coef Fsqd
_refine_ls_weighting_details 'w=1/[\s^2^(Fo^2^)+(0.0248P)^2^] where P=(Fo^2^+2Fc^2^)/3'
_refine_ls_weighting_scheme calc
_refine_ls_wR_factor_gt 0.0680
_refine_ls_wR_factor_ref 0.0704
_reflns_Friedel_coverage 0.800
_reflns_Friedel_fraction_full 0.999
_reflns_Friedel_fraction_max 0.999
_reflns_number_gt 7425
_reflns_number_total 8150
_reflns_threshold_expression 'I > 2\s(I)'
_cod_data_source_file cifofcompound2.cif
_cod_data_source_block shelxl
_cod_database_code 1564408
_shelx_shelxl_version_number 2014/7
_shelx_space_group_comment
;
The symmetry employed for this shelxl refinement is uniquely defined
by the following loop, which should always be used as a source of
symmetry information in preference to the above space-group names.
They are only intended as comments.
;
_shelx_estimated_absorpt_t_min 0.277
_shelx_estimated_absorpt_t_max 0.358

loop_
_space_group_symop_operation_xyz
'x, y, z'
'x+1/2, -y+1/2, -z'
'-x, y+1/2, -z+1/2'
'-x+1/2, -y, z+1/2'

loop_
_atom_site_label
_atom_site_type_symbol
_atom_site_fract_x
_atom_site_fract_y
_atom_site_fract_z
_atom_site_U_iso_or_equiv
_atom_site_adp_type
_atom_site_occupancy
_atom_site_site_symmetry_order
_atom_site_calc_flag
_atom_site_refinement_flags_posn
_atom_site_refinement_flags_adp
_atom_site_refinement_flags_occupancy
_atom_site_disorder_assembly
_atom_site_disorder_group
Ag1 Ag 0.00539(8) 0.51725(7) 0.74218(4) 0.0563(3) Uani 1 1 d . . . . .
Ag2 Ag 0.14497(9) 0.65446(9) 0.66683(5) 0.0663(3) Uani 1 1 d . . . . .
Ag3 Ag -0.11914(9) 0.65275(9) 0.64922(6) 0.0734(4) Uani 1 1 d . . . . .
Ag4 Ag -0.12634(9) 0.85807(9) 0.69626(5) 0.0679(3) Uani 1 1 d . . . . .
Ag5 Ag 0.13936(8) 0.86918(9) 0.70468(5) 0.0673(3) Uani 1 1 d . . . . .
I1 I 0.00393(7) 0.72476(5) 0.75576(3) 0.04581(19) Uani 1 1 d . . . . .
I2 I 0.19623(6) 0.46650(6) 0.70550(4) 0.0528(2) Uani 1 1 d . . . . .
I3 I -0.17482(6) 0.47031(6) 0.69078(4) 0.0510(2) Uani 1 1 d . . . . .
I4 I -0.00985(7) 0.47493(6) 0.86438(3) 0.0531(2) Uani 1 1 d . . . . .
I5 I 0.02997(6) 0.63850(6) 0.56962(4) 0.0548(2) Uani 1 1 d . . . . .
I6 I -0.27959(7) 0.77308(8) 0.63782(5) 0.0729(3) Uani 1 1 d . . . . .
I7 I 0.30456(7) 0.77944(7) 0.66437(5) 0.0647(3) Uani 1 1 d . . . . .
Mn1 Mn 0.53580(13) 0.36061(13) 0.58665(8) 0.0436(4) Uani 1 1 d . . . . .
N1 N 0.6475(7) 0.4585(7) 0.5478(4) 0.043(2) Uani 1 1 d . . . . .
N2 N 0.4543(7) 0.4852(8) 0.5536(5) 0.054(3) Uani 1 1 d . . . . .
N3 N 0.5285(7) 0.2723(7) 0.5076(4) 0.042(2) Uani 1 1 d . . . . .
N4 N 0.6371(7) 0.2360(7) 0.6003(4) 0.049(3) Uani 1 1 d . . . . .
N5 N 0.2968(10) 0.1872(10) 0.6461(6) 0.097(2) Uani 1 1 d D . . . .
N6 N 0.5041(12) 0.5049(8) 0.7382(5) 0.092(2) Uani 1 1 d D . . . .
O1 O 0.4002(9) 0.2898(9) 0.6062(5) 0.097(2) Uani 1 1 d . . . . .
O2 O 0.5465(9) 0.4046(9) 0.6707(5) 0.092(2) Uani 1 1 d D . . . .
C1 C 0.7438(10) 0.4389(11) 0.5427(6) 0.062(4) Uani 1 1 d . . . . .
H1 H 0.7681 0.3843 0.5597 0.075 Uiso 1 1 calc R U . . .
C2 C 0.8090(10) 0.4966(12) 0.5132(6) 0.072(5) Uani 1 1 d . . . . .
H2 H 0.8754 0.4812 0.5101 0.086 Uiso 1 1 calc R U . . .
C3 C 0.7719(12) 0.5769(12) 0.4887(6) 0.073(5) Uani 1 1 d . . . . .
H3 H 0.8139 0.6187 0.4701 0.088 Uiso 1 1 calc R U . . .
C4 C 0.6752(13) 0.5952(11) 0.4915(6) 0.070(4) Uani 1 1 d . . . . .
H4 H 0.6491 0.6473 0.4728 0.084 Uiso 1 1 calc R U . . .
C5 C 0.6140(10) 0.5363(9) 0.5224(5) 0.049(3) Uani 1 1 d . . . . .
C6 C 0.5067(11) 0.5538(8) 0.5280(5) 0.051(3) Uani 1 1 d . . . . .
C7 C 0.4611(13) 0.6335(11) 0.5073(7) 0.081(5) Uani 1 1 d . . . . .
H7 H 0.4976 0.6791 0.4881 0.097 Uiso 1 1 calc R U . . .
C8 C 0.3626(14) 0.6453(14) 0.5149(7) 0.090(6) Uani 1 1 d . . . . .
H8 H 0.3317 0.7002 0.5022 0.108 Uiso 1 1 calc R U . . .
C9 C 0.3100(13) 0.5773(14) 0.5406(8) 0.085(5) Uani 1 1 d . . . . .
H9 H 0.2422 0.5835 0.5449 0.102 Uiso 1 1 calc R U . . .
C10 C 0.3585(10) 0.4979(11) 0.5608(7) 0.072(5) Uani 1 1 d . . . . .
H10 H 0.3225 0.4520 0.5800 0.086 Uiso 1 1 calc R U . . .
C11 C 0.4736(11) 0.2907(10) 0.4621(6) 0.062(4) Uani 1 1 d . . . . .
H11 H 0.4362 0.3458 0.4626 0.074 Uiso 1 1 calc R U . . .
C12 C 0.4678(11) 0.2358(12) 0.4154(6) 0.071(4) Uani 1 1 d . . . . .
H12 H 0.4300 0.2533 0.3843 0.085 Uiso 1 1 calc R U . . .
C13 C 0.5202(13) 0.1532(13) 0.4163(8) 0.094(6) Uani 1 1 d . . . . .
H13 H 0.5172 0.1122 0.3856 0.113 Uiso 1 1 calc R U . . .
C14 C 0.5765(12) 0.1309(13) 0.4618(7) 0.082(5) Uani 1 1 d . . . . .
H14 H 0.6131 0.0752 0.4617 0.099 Uiso 1 1 calc R U . . .
C15 C 0.5800(9) 0.1894(9) 0.5075(6) 0.052(3) Uani 1 1 d . . . . .
C16 C 0.6377(9) 0.1691(8) 0.5613(6) 0.045(3) Uani 1 1 d . . . . .
C17 C 0.6869(11) 0.0857(10) 0.5690(8) 0.073(5) Uani 1 1 d . . . . .
H17 H 0.6840 0.0387 0.5415 0.088 Uiso 1 1 calc R U . . .
C18 C 0.7394(13) 0.0717(13) 0.6164(9) 0.095(6) Uani 1 1 d . . . . .
H18 H 0.7736 0.0155 0.6222 0.114 Uiso 1 1 calc R U . . .
C19 C 0.7413(12) 0.1431(15) 0.6566(8) 0.093(7) Uani 1 1 d . . . . .
H19 H 0.7783 0.1360 0.6894 0.111 Uiso 1 1 calc R U . . .
C20 C 0.6898(10) 0.2220(11) 0.6479(6) 0.065(4) Uani 1 1 d . . . . .
H20 H 0.6903 0.2689 0.6755 0.077 Uiso 1 1 calc R U . . .
C21 C 0.3642(12) 0.2532(13) 0.6444(8) 0.097(2) Uani 1 1 d D . . . .
H21 H 0.3864 0.2738 0.6796 0.116 Uiso 1 1 calc R U . . .
C22 C 0.2656(12) 0.1424(14) 0.6986(6) 0.097(2) Uani 1 1 d D . . . .
H22A H 0.3022 0.0850 0.7042 0.145 Uiso 1 1 calc R U . . .
H22B H 0.1965 0.1281 0.6966 0.145 Uiso 1 1 calc R U . . .
H22C H 0.2775 0.1845 0.7297 0.145 Uiso 1 1 calc R U . . .
C23A C 0.303(3) 0.127(2) 0.5971(8) 0.097(2) Uani 0.45 1 d D . P . .
H23A H 0.3624 0.1397 0.5769 0.145 Uiso 0.45 1 calc R U P . .
H23B H 0.2470 0.1384 0.5730 0.145 Uiso 0.45 1 calc R U P . .
H23C H 0.3021 0.0617 0.6090 0.145 Uiso 0.45 1 calc R U P . .
C23B C 0.2254(18) 0.177(2) 0.6002(8) 0.097(2) Uani 0.55 1 d D . P . .
H23D H 0.2506 0.2070 0.5667 0.145 Uiso 0.55 1 calc R U P . .
H23E H 0.1644 0.2066 0.6109 0.145 Uiso 0.55 1 calc R U P . .
H23F H 0.2142 0.1112 0.5928 0.145 Uiso 0.55 1 calc R U P . .
C24A C 0.539(2) 0.4871(12) 0.6871(8) 0.092(2) Uani 0.55 1 d D . P . .
C24B C 0.527(3) 0.4166(12) 0.7213(8) 0.092(2) Uani 0.45 1 d D . P . .
C25A C 0.469(2) 0.4361(14) 0.7772(9) 0.092(2) Uani 0.55 1 d D . P . .
H25A H 0.3984 0.4360 0.7772 0.138 Uiso 0.55 1 calc R U P . .
H25B H 0.4927 0.4510 0.8145 0.138 Uiso 0.55 1 calc R U P . .
H25C H 0.4928 0.3747 0.7663 0.138 Uiso 0.55 1 calc R U P . .
C25B C 0.474(3) 0.5175(19) 0.7966(7) 0.092(2) Uani 0.45 1 d D . P . .
H25D H 0.4720 0.4571 0.8152 0.138 Uiso 0.45 1 calc R U P . .
H25E H 0.4092 0.5454 0.7976 0.138 Uiso 0.45 1 calc R U P . .
H25F H 0.5196 0.5582 0.8156 0.138 Uiso 0.45 1 calc R U P . .
C26A C 0.486(3) 0.6050(11) 0.7537(10) 0.092(2) Uani 0.55 1 d D . P . .
H26A H 0.5192 0.6190 0.7887 0.138 Uiso 0.55 1 calc R U P . .
H26B H 0.4166 0.6153 0.7581 0.138 Uiso 0.55 1 calc R U P . .
H26C H 0.5111 0.6455 0.7244 0.138 Uiso 0.55 1 calc R U P . .
C26B C 0.506(3) 0.5833(14) 0.7010(10) 0.092(2) Uani 0.45 1 d D . P . .
H26D H 0.5555 0.5729 0.6724 0.138 Uiso 0.45 1 calc R U P . .
H26E H 0.5223 0.6395 0.7219 0.138 Uiso 0.45 1 calc R U P . .
H26F H 0.4431 0.5907 0.6835 0.138 Uiso 0.45 1 calc R U P . .

loop_
_atom_site_aniso_label
_atom_site_aniso_U_11
_atom_site_aniso_U_22
_atom_site_aniso_U_33
_atom_site_aniso_U_23
_atom_site_aniso_U_13
_atom_site_aniso_U_12
Ag1 0.0521(5) 0.0503(5) 0.0665(7) 0.0009(5) 0.0001(5) -0.0028(5)
Ag2 0.0773(8) 0.0563(7) 0.0653(7) -0.0021(6) -0.0063(6) -0.0050(6)
Ag3 0.0821(8) 0.0545(7) 0.0835(9) 0.0052(7) 0.0163(7) 0.0071(6)
Ag4 0.0755(7) 0.0521(7) 0.0761(8) 0.0023(6) -0.0119(6) -0.0020(6)
Ag5 0.0723(7) 0.0561(7) 0.0736(8) -0.0027(7) 0.0020(6) 0.0116(6)
I1 0.0562(4) 0.0319(3) 0.0493(5) -0.0017(4) -0.0030(4) 0.0013(4)
I2 0.0543(5) 0.0430(5) 0.0610(5) 0.0062(5) 0.0070(4) 0.0038(4)
I3 0.0574(5) 0.0423(5) 0.0533(5) 0.0033(4) -0.0084(4) -0.0069(4)
I4 0.0635(5) 0.0484(4) 0.0473(5) -0.0024(4) 0.0001(4) -0.0039(5)
I5 0.0539(5) 0.0536(5) 0.0570(5) 0.0057(5) -0.0044(4) 0.0005(4)
I6 0.0701(6) 0.0565(6) 0.0920(8) -0.0067(6) -0.0220(6) 0.0070(5)
I7 0.0563(5) 0.0574(6) 0.0805(7) -0.0077(5) 0.0070(5) 0.0001(5)
Mn1 0.0528(11) 0.0362(10) 0.0417(11) 0.0025(9) 0.0017(8) -0.0022(9)
N1 0.046(6) 0.043(6) 0.039(6) -0.002(5) -0.004(4) -0.005(5)
N2 0.053(6) 0.054(7) 0.055(7) -0.005(6) 0.000(5) 0.009(5)
N3 0.054(6) 0.034(5) 0.039(6) 0.002(5) -0.001(5) 0.001(5)
N4 0.053(6) 0.042(6) 0.052(7) 0.011(6) -0.008(5) -0.006(5)
N5 0.099(6) 0.096(6) 0.095(6) 0.021(5) 0.019(5) -0.021(4)
N6 0.100(5) 0.108(6) 0.068(5) -0.021(5) 0.006(4) 0.007(5)
O1 0.099(6) 0.096(6) 0.095(6) 0.021(5) 0.019(5) -0.021(4)
O2 0.100(5) 0.108(6) 0.068(5) -0.021(5) 0.006(4) 0.007(5)
C1 0.056(8) 0.067(10) 0.065(10) 0.002(8) -0.014(7) -0.004(7)
C2 0.046(8) 0.096(13) 0.073(10) 0.016(10) 0.005(7) -0.025(9)
C3 0.077(11) 0.079(12) 0.063(10) 0.006(9) -0.002(8) -0.041(9)
C4 0.090(12) 0.067(10) 0.053(9) 0.014(8) -0.012(8) -0.019(9)
C5 0.066(8) 0.042(7) 0.040(7) 0.003(6) 0.006(6) -0.013(7)
C6 0.073(9) 0.030(6) 0.050(8) -0.004(6) -0.004(7) 0.001(7)
C7 0.100(13) 0.062(10) 0.081(12) 0.010(9) -0.007(9) 0.025(10)
C8 0.107(15) 0.076(13) 0.087(13) 0.002(11) -0.004(11) 0.059(12)
C9 0.072(11) 0.093(14) 0.091(13) -0.017(11) -0.008(10) 0.036(11)
C10 0.057(9) 0.065(10) 0.094(12) -0.033(9) -0.003(8) 0.016(8)
C11 0.078(10) 0.055(8) 0.052(9) 0.012(7) -0.005(8) 0.001(8)
C12 0.084(10) 0.091(12) 0.037(8) -0.013(8) -0.010(7) -0.001(9)
C13 0.080(12) 0.092(13) 0.110(15) -0.053(12) -0.005(11) 0.005(11)
C14 0.084(11) 0.084(12) 0.079(12) -0.054(11) -0.004(9) 0.002(10)
C15 0.050(7) 0.052(8) 0.055(9) 0.005(7) 0.002(7) -0.015(7)
C16 0.045(7) 0.038(7) 0.053(8) 0.020(7) -0.007(6) 0.002(6)
C17 0.072(10) 0.050(9) 0.099(13) 0.010(9) 0.012(10) 0.026(8)
C18 0.086(12) 0.065(12) 0.134(19) 0.037(12) -0.023(12) 0.020(10)
C19 0.073(10) 0.106(15) 0.100(15) 0.076(13) -0.039(10) -0.028(11)
C20 0.065(8) 0.060(9) 0.069(10) 0.027(8) -0.033(8) -0.016(8)
C21 0.099(6) 0.096(6) 0.095(6) 0.021(5) 0.019(5) -0.021(4)
C22 0.099(6) 0.096(6) 0.095(6) 0.021(5) 0.019(5) -0.021(4)
C23A 0.099(6) 0.096(6) 0.095(6) 0.021(5) 0.019(5) -0.021(4)
C23B 0.099(6) 0.096(6) 0.095(6) 0.021(5) 0.019(5) -0.021(4)
C24A 0.100(5) 0.108(6) 0.068(5) -0.021(5) 0.006(4) 0.007(5)
C24B 0.100(5) 0.108(6) 0.068(5) -0.021(5) 0.006(4) 0.007(5)
C25A 0.100(5) 0.108(6) 0.068(5) -0.021(5) 0.006(4) 0.007(5)
C25B 0.100(5) 0.108(6) 0.068(5) -0.021(5) 0.006(4) 0.007(5)
C26A 0.100(5) 0.108(6) 0.068(5) -0.021(5) 0.006(4) 0.007(5)
C26B 0.100(5) 0.108(6) 0.068(5) -0.021(5) 0.006(4) 0.007(5)

loop_
_atom_type_symbol
_atom_type_description
_atom_type_scat_dispersion_real
_atom_type_scat_dispersion_imag
_atom_type_scat_source
C C 0.0033 0.0016 'International Tables Vol C Tables 4.2.6.8 and 6.1.1.4'
H H 0.0000 0.0000 'International Tables Vol C Tables 4.2.6.8 and 6.1.1.4'
N N 0.0061 0.0033 'International Tables Vol C Tables 4.2.6.8 and 6.1.1.4'
O O 0.0106 0.0060 'International Tables Vol C Tables 4.2.6.8 and 6.1.1.4'
Ag Ag -0.8971 1.1015 'International Tables Vol C Tables 4.2.6.8 and 6.1.1.4'
I I -0.4742 1.8119 'International Tables Vol C Tables 4.2.6.8 and 6.1.1.4'
Mn Mn 0.3368 0.7283 'International Tables Vol C Tables 4.2.6.8 and 6.1.1.4'

loop_
_geom_angle_atom_site_label_1
_geom_angle_atom_site_label_2
_geom_angle_atom_site_label_3
_geom_angle
_geom_angle_site_symmetry_1
_geom_angle_site_symmetry_3
I3 Ag1 I2 127.26(5) . .
I3 Ag1 I1 106.02(4) . .
I2 Ag1 I1 106.99(4) . .
I3 Ag1 I4 108.27(4) . .
I2 Ag1 I4 108.22(4) . .
I1 Ag1 I4 95.42(4) . .
I3 Ag1 Ag5 57.99(3) . 3_546
I2 Ag1 Ag5 121.88(4) . 3_546
I1 Ag1 Ag5 128.05(5) . 3_546
I4 Ag1 Ag5 55.21(3) . 3_546
I3 Ag1 Ag4 119.04(4) . 3_546
I2 Ag1 Ag4 58.75(4) . 3_546
I1 Ag1 Ag4 131.69(5) . 3_546
I4 Ag1 Ag4 55.90(3) . 3_546
Ag5 Ag1 Ag4 70.32(4) 3_546 3_546
I5 Ag2 I7 117.89(5) . .
I5 Ag2 I2 108.69(5) . .
I7 Ag2 I2 113.62(5) . .
I5 Ag2 I1 104.26(4) . .
I7 Ag2 I1 107.35(5) . .
I2 Ag2 I1 103.62(4) . .
I5 Ag3 I6 123.47(6) . .
I5 Ag3 I3 111.12(5) . .
I6 Ag3 I3 112.25(5) . .
I5 Ag3 I1 100.20(5) . .
I6 Ag3 I1 106.96(5) . .
I3 Ag3 I1 98.92(4) . .
I6 Ag4 I4 119.03(5) . 3_556
I6 Ag4 I2 112.20(5) . 3_556
I4 Ag4 I2 107.61(5) 3_556 3_556
I6 Ag4 I1 114.28(5) . .
I4 Ag4 I1 102.78(4) 3_556 .
I2 Ag4 I1 98.66(4) 3_556 .
I6 Ag4 Ag1 158.97(6) . 3_556
I4 Ag4 Ag1 58.76(3) 3_556 3_556
I2 Ag4 Ag1 55.20(3) 3_556 3_556
I1 Ag4 Ag1 85.63(4) . 3_556
I7 Ag5 I4 123.48(5) . 3_556
I7 Ag5 I3 112.87(5) . 3_556
I4 Ag5 I3 109.56(5) 3_556 3_556
I7 Ag5 I1 108.96(5) . .
I4 Ag5 I1 102.21(4) 3_556 .
I3 Ag5 I1 95.43(4) 3_556 .
I7 Ag5 Ag1 163.61(6) . 3_556
I4 Ag5 Ag1 59.21(3) 3_556 3_556
I3 Ag5 Ag1 55.40(3) 3_556 3_556
I1 Ag5 Ag1 84.81(4) . 3_556
Ag4 I1 Ag1 126.09(4) . .
Ag4 I1 Ag5 74.91(4) . .
Ag1 I1 Ag5 128.95(4) . .
Ag4 I1 Ag2 105.06(4) . .
Ag1 I1 Ag2 65.90(3) . .
Ag5 I1 Ag2 63.55(4) . .
Ag4 I1 Ag3 60.82(4) . .
Ag1 I1 Ag3 66.43(3) . .
Ag5 I1 Ag3 102.73(4) . .
Ag2 I1 Ag3 71.11(4) . .
Ag1 I2 Ag2 69.10(4) . .
Ag1 I2 Ag4 66.06(4) . 3_546
Ag2 I2 Ag4 130.59(5) . 3_546
Ag1 I3 Ag3 72.88(4) . .
Ag1 I3 Ag5 66.62(4) . 3_546
Ag3 I3 Ag5 133.97(5) . 3_546
Ag5 I4 Ag4 78.87(4) 3_546 3_546
Ag5 I4 Ag1 65.58(4) 3_546 .
Ag4 I4 Ag1 65.34(4) 3_546 .
Ag3 I5 Ag2 80.97(4) . .
Ag4 I6 Ag3 68.21(5) . .
Ag5 I7 Ag2 69.67(4) . .
O2 Mn1 O1 89.6(5) . .
O2 Mn1 N2 97.6(4) . .
O1 Mn1 N2 91.1(4) . .
O2 Mn1 N1 99.1(4) . .
O1 Mn1 N1 162.4(4) . .
N2 Mn1 N1 72.8(4) . .
O2 Mn1 N3 163.6(4) . .
O1 Mn1 N3 83.3(4) . .
N2 Mn1 N3 97.3(4) . .
N1 Mn1 N3 91.8(3) . .
O2 Mn1 N4 93.1(4) . .
O1 Mn1 N4 97.3(4) . .
N2 Mn1 N4 166.4(4) . .
N1 Mn1 N4 97.4(4) . .
N3 Mn1 N4 73.3(4) . .
C5 N1 C1 117.5(11) . .
C5 N1 Mn1 117.6(8) . .
C1 N1 Mn1 124.5(9) . .
C10 N2 C6 118.6(12) . .
C10 N2 Mn1 123.5(10) . .
C6 N2 Mn1 117.8(8) . .
C11 N3 C15 116.9(11) . .
C11 N3 Mn1 125.9(9) . .
C15 N3 Mn1 117.0(8) . .
C16 N4 C20 118.3(12) . .
C16 N4 Mn1 117.5(8) . .
C20 N4 Mn1 123.9(10) . .
C21 N5 C23A 111(2) . .
C21 N5 C22 122.7(13) . .
C23A N5 C22 116.2(14) . .
C21 N5 C23B 120.7(14) . .
C23A N5 C23B 51.8(19) . .
C22 N5 C23B 113.4(12) . .
C24A N6 C24B 57.9(11) . .
C24A N6 C26B 64.9(13) . .
C24B N6 C26B 122.5(10) . .
C24A N6 C25A 125.5(11) . .
C24B N6 C25A 68.6(13) . .
C26B N6 C25A 161(2) . .
C24A N6 C25B 174(2) . .
C24B N6 C25B 117.4(10) . .
C26B N6 C25B 120.1(10) . .
C25A N6 C25B 51.1(13) . .
C24A N6 C26A 117.9(10) . .
C24B N6 C26A 175(2) . .
C26B N6 C26A 53.8(12) . .
C25A N6 C26A 116.0(10) . .
C25B N6 C26A 66.5(12) . .
C21 O1 Mn1 138.1(12) . .
C24A O2 C24B 63.2(13) . .
C24A O2 Mn1 125.2(13) . .
C24B O2 Mn1 161(2) . .
N1 C1 C2 122.9(14) . .
N1 C1 H1 118.5 . .
C2 C1 H1 118.5 . .
C3 C2 C1 117.7(14) . .
C3 C2 H2 121.2 . .
C1 C2 H2 121.2 . .
C4 C3 C2 119.8(14) . .
C4 C3 H3 120.1 . .
C2 C3 H3 120.1 . .
C3 C4 C5 119.9(15) . .
C3 C4 H4 120.1 . .
C5 C4 H4 120.1 . .
N1 C5 C4 122.0(14) . .
N1 C5 C6 115.5(10) . .
C4 C5 C6 122.4(13) . .
N2 C6 C7 120.8(14) . .
N2 C6 C5 116.1(11) . .
C7 C6 C5 123.1(13) . .
C8 C7 C6 119.7(17) . .
C8 C7 H7 120.1 . .
C6 C7 H7 120.1 . .
C9 C8 C7 119.6(16) . .
C9 C8 H8 120.2 . .
C7 C8 H8 120.2 . .
C8 C9 C10 119.0(17) . .
C8 C9 H9 120.5 . .
C10 C9 H9 120.5 . .
N2 C10 C9 122.2(16) . .
N2 C10 H10 118.9 . .
C9 C10 H10 118.9 . .
N3 C11 C12 125.4(14) . .
N3 C11 H11 117.3 . .
C12 C11 H11 117.3 . .
C11 C12 C13 116.6(15) . .
C11 C12 H12 121.7 . .
C13 C12 H12 121.7 . .
C14 C13 C12 120.2(16) . .
C14 C13 H13 119.9 . .
C12 C13 H13 119.9 . .
C13 C14 C15 120.4(16) . .
C13 C14 H14 119.8 . .
C15 C14 H14 119.8 . .
C14 C15 N3 120.3(13) . .
C14 C15 C16 124.5(14) . .
N3 C15 C16 115.2(12) . .
N4 C16 C17 121.8(13) . .
N4 C16 C15 116.5(10) . .
C17 C16 C15 121.7(14) . .
C18 C17 C16 119.8(16) . .
C18 C17 H17 120.1 . .
C16 C17 H17 120.1 . .
C17 C18 C19 118.3(15) . .
C17 C18 H18 120.9 . .
C19 C18 H18 120.9 . .
C20 C19 C18 119.6(15) . .
C20 C19 H19 120.2 . .
C18 C19 H19 120.2 . .
C19 C20 N4 122.0(16) . .
C19 C20 H20 119.0 . .
N4 C20 H20 119.0 . .
O1 C21 N5 130.0(17) . .
O1 C21 H21 115.0 . .
N5 C21 H21 115.0 . .
N5 C22 H22A 109.5 . .
N5 C22 H22B 109.5 . .
H22A C22 H22B 109.5 . .
N5 C22 H22C 109.5 . .
H22A C22 H22C 109.5 . .
H22B C22 H22C 109.5 . .
N5 C23A H23A 109.5 . .
N5 C23A H23B 109.5 . .
H23A C23A H23B 109.5 . .
N5 C23A H23C 109.5 . .
H23A C23A H23C 109.5 . .
H23B C23A H23C 109.5 . .
N5 C23B H23D 109.5 . .
N5 C23B H23E 109.5 . .
H23D C23B H23E 109.5 . .
N5 C23B H23F 109.5 . .
H23D C23B H23F 109.5 . .
H23E C23B H23F 109.5 . .
O2 C24A N6 119.8(14) . .
O2 C24B N6 117.5(14) . .
N6 C25A H25A 109.5 . .
N6 C25A H25B 109.5 . .
H25A C25A H25B 109.5 . .
N6 C25A H25C 109.5 . .
H25A C25A H25C 109.5 . .
H25B C25A H25C 109.5 . .
N6 C25B H25D 109.5 . .
N6 C25B H25E 109.5 . .
H25D C25B H25E 109.5 . .
N6 C25B H25F 109.5 . .
H25D C25B H25F 109.5 . .
H25E C25B H25F 109.5 . .
N6 C26A H26A 109.5 . .
N6 C26A H26B 109.5 . .
H26A C26A H26B 109.5 . .
N6 C26A H26C 109.5 . .
H26A C26A H26C 109.5 . .
H26B C26A H26C 109.5 . .
N6 C26B H26D 109.5 . .
N6 C26B H26E 109.5 . .
H26D C26B H26E 109.5 . .
N6 C26B H26F 109.5 . .
H26D C26B H26F 109.5 . .
H26E C26B H26F 109.5 . .

loop_
_geom_bond_atom_site_label_1
_geom_bond_atom_site_label_2
_geom_bond_distance
_geom_bond_site_symmetry_2
Ag1 I3 2.8092(14) .
Ag1 I2 2.8227(14) .
Ag1 I1 2.9509(12) .
Ag1 I4 2.9557(14) .
Ag1 Ag5 3.1327(15) 3_546
Ag1 Ag4 3.1419(16) 3_546
Ag2 I5 2.7858(15) .
Ag2 I7 2.7949(15) .
Ag2 I2 2.8945(15) .
Ag2 I1 3.0104(15) .
Ag3 I5 2.7694(15) .
Ag3 I6 2.7755(16) .
Ag3 I3 2.8612(16) .
Ag3 I1 3.1873(16) .
Ag4 I6 2.7697(15) .
Ag4 I4 2.8627(15) 3_556
Ag4 I2 2.9388(15) 3_556
Ag4 I1 2.9411(14) .
Ag4 Ag1 3.1418(16) 3_556
Ag5 I7 2.7456(15) .
Ag5 I4 2.8256(14) 3_556
Ag5 I3 2.8941(15) 3_556
Ag5 I1 3.0000(15) .
Ag5 Ag1 3.1327(15) 3_556
I2 Ag4 2.9388(15) 3_546
I3 Ag5 2.8940(15) 3_546
I4 Ag5 2.8256(14) 3_546
I4 Ag4 2.8626(15) 3_546
Mn1 O2 2.087(11) .
Mn1 O1 2.145(11) .
Mn1 N2 2.221(11) .
Mn1 N1 2.248(10) .
Mn1 N3 2.249(9) .
Mn1 N4 2.257(10) .
N1 C5 1.333(15) .
N1 C1 1.341(16) .
N2 C10 1.323(16) .
N2 C6 1.346(15) .
N3 C11 1.331(15) .
N3 C15 1.365(15) .
N4 C16 1.321(15) .
N4 C20 1.347(15) .
N5 C21 1.307(19) .
N5 C23A 1.441(13) .
N5 C22 1.456(17) .
N5 C23B 1.461(12) .
N6 C24A 1.322(11) .
N6 C24B 1.348(11) .
N6 C26B 1.414(11) .
N6 C25A 1.422(11) .
N6 C25B 1.451(11) .
N6 C26A 1.481(11) .
O1 C21 1.149(18) .
O2 C24A 1.232(12) .
O2 C24B 1.234(12) .
C1 C2 1.391(19) .
C1 H1 0.9300 .
C2 C3 1.37(2) .
C2 H2 0.9300 .
C3 C4 1.34(2) .
C3 H3 0.9300 .
C4 C5 1.383(18) .
C4 H4 0.9300 .
C5 C6 1.483(19) .
C6 C7 1.376(18) .
C7 C8 1.36(2) .
C7 H7 0.9300 .
C8 C9 1.34(2) .
C8 H8 0.9300 .
C9 C10 1.39(2) .
C9 H9 0.9300 .
C10 H10 0.9300 .
C11 C12 1.351(18) .
C11 H11 0.9300 .
C12 C13 1.37(2) .
C12 H12 0.9300 .
C13 C14 1.36(2) .
C13 H13 0.9300 .
C14 C15 1.362(18) .
C14 H14 0.9300 .
C15 C16 1.519(17) .
C16 C17 1.368(17) .
C17 C18 1.34(2) .
C17 H17 0.9300 .
C18 C19 1.39(3) .
C18 H18 0.9300 .
C19 C20 1.33(2) .
C19 H19 0.9300 .
C20 H20 0.9300 .
C21 H21 0.9300 .
C22 H22A 0.9600 .
C22 H22B 0.9600 .
C22 H22C 0.9600 .
C23A H23A 0.9600 .
C23A H23B 0.9600 .
C23A H23C 0.9600 .
C23B H23D 0.9600 .
C23B H23E 0.9600 .
C23B H23F 0.9600 .
C25A H25A 0.9600 .
C25A H25B 0.9600 .
C25A H25C 0.9600 .
C25B H25D 0.9600 .
C25B H25E 0.9600 .
C25B H25F 0.9600 .
C26A H26A 0.9600 .
C26A H26B 0.9600 .
C26A H26C 0.9600 .
C26B H26D 0.9600 .
C26B H26E 0.9600 .
C26B H26F 0.9600 .

loop_
_geom_torsion_atom_site_label_1
_geom_torsion_atom_site_label_2
_geom_torsion_atom_site_label_3
_geom_torsion_atom_site_label_4
_geom_torsion
_geom_torsion_site_symmetry_1
_geom_torsion_site_symmetry_2
_geom_torsion_site_symmetry_3
_geom_torsion_site_symmetry_4
C5 N1 C1 C2 1.0(19) . . . .
Mn1 N1 C1 C2 173.0(10) . . . .
N1 C1 C2 C3 0(2) . . . .
C1 C2 C3 C4 -3(2) . . . .
C2 C3 C4 C5 4(2) . . . .
C1 N1 C5 C4 0.4(18) . . . .
Mn1 N1 C5 C4 -172.3(10) . . . .
C1 N1 C5 C6 178.6(11) . . . .
Mn1 N1 C5 C6 6.0(14) . . . .
C3 C4 C5 N1 -3(2) . . . .
C3 C4 C5 C6 178.8(13) . . . .
C10 N2 C6 C7 -3.1(19) . . . .
Mn1 N2 C6 C7 -179.1(10) . . . .
C10 N2 C6 C5 178.7(12) . . . .
Mn1 N2 C6 C5 2.6(14) . . . .
N1 C5 C6 N2 -5.7(16) . . . .
C4 C5 C6 N2 172.5(12) . . . .
N1 C5 C6 C7 176.1(13) . . . .
C4 C5 C6 C7 -6(2) . . . .
N2 C6 C7 C8 3(2) . . . .
C5 C6 C7 C8 -179.0(14) . . . .
C6 C7 C8 C9 -3(3) . . . .
C7 C8 C9 C10 2(3) . . . .
C6 N2 C10 C9 3(2) . . . .
Mn1 N2 C10 C9 178.7(11) . . . .
C8 C9 C10 N2 -3(3) . . . .
C15 N3 C11 C12 -3(2) . . . .
Mn1 N3 C11 C12 -178.1(11) . . . .
N3 C11 C12 C13 2(2) . . . .
C11 C12 C13 C14 -2(3) . . . .
C12 C13 C14 C15 1(3) . . . .
C13 C14 C15 N3 -1(2) . . . .
C13 C14 C15 C16 177.6(15) . . . .
C11 N3 C15 C14 2.0(18) . . . .
Mn1 N3 C15 C14 177.9(10) . . . .
C11 N3 C15 C16 -177.2(11) . . . .
Mn1 N3 C15 C16 -1.3(13) . . . .
C20 N4 C16 C17 2.4(18) . . . .
Mn1 N4 C16 C17 -171.7(10) . . . .
C20 N4 C16 C15 -178.0(11) . . . .
Mn1 N4 C16 C15 7.9(14) . . . .
C14 C15 C16 N4 176.5(13) . . . .
N3 C15 C16 N4 -4.4(16) . . . .
C14 C15 C16 C17 -4(2) . . . .
N3 C15 C16 C17 175.2(12) . . . .
N4 C16 C17 C18 -2(2) . . . .
C15 C16 C17 C18 178.0(15) . . . .
C16 C17 C18 C19 0(3) . . . .
C17 C18 C19 C20 2(3) . . . .
C18 C19 C20 N4 -2(2) . . . .
C16 N4 C20 C19 0(2) . . . .
Mn1 N4 C20 C19 173.3(11) . . . .
Mn1 O1 C21 N5 -154.3(15) . . . .
C23A N5 C21 O1 30(3) . . . .
C22 N5 C21 O1 174(2) . . . .
C23B N5 C21 O1 -27(4) . . . .
C24B O2 C24A N6 -10(3) . . . .
Mn1 O2 C24A N6 150.0(18) . . . .
C24B N6 C24A O2 10(3) . . . .
C26B N6 C24A O2 -164(4) . . . .
C25A N6 C24A O2 -2(4) . . . .
C26A N6 C24A O2 -173(3) . . . .
C24A O2 C24B N6 10(3) . . . .
Mn1 O2 C24B N6 -112(4) . . . .
C24A N6 C24B O2 -10(3) . . . .
C26B N6 C24B O2 -3(5) . . . .
C25A N6 C24B O2 160(4) . . . .
C25B N6 C24B O2 175(3) . . . .
